data_4306470
loop_
_publ_author_name
'Ya-Qian Lan'
'Shun-Li Li'
'Jun-Sheng Qin'
'Dong-Ying Du'
'Xin-Long Wang'
'Zhong-Min Su'
'Qiang Fu'

_publ_section_title
;
Self-Assembly of 2D\\rightarrow2D Interpenetrating Coordination Polymers Showing
Polyrotaxane- and Polycatenane-like Motifs: Influence of Various Ligands on
Topological Structural Diversity
;
_journal_name_full 'Inorganic Chemistry'
_journal_page_first 10600
_journal_page_last 10610
_journal_paper_doi 10.1021/ic801275w
_journal_volume 47
_journal_year 2008
_chemical_formula_sum 'C27 H22 Cd N3 O7'
_chemical_formula_weight 612.88
_chemical_name_systematic
;
 ?
;
_space_group_IT_number 2
_symmetry_cell_setting triclinic
_symmetry_space_group_name_Hall '-P 1'
_symmetry_space_group_name_H-M 'P -1'
_atom_sites_solution_hydrogens geom
_atom_sites_solution_primary direct
_atom_sites_solution_secondary difmap
_audit_creation_method SHELXL-97
_cell_angle_alpha 110.6250(10)
_cell_angle_beta 105.6710(10)
_cell_angle_gamma 93.4570(10)
_cell_formula_units_Z 2
_cell_length_a 10.3930(5)
_cell_length_b 11.0290(5)
_cell_length_c 12.0990(5)
_cell_measurement_temperature 293(2)
_cell_measurement_theta_max 28.40
_cell_measurement_theta_min 1.89
_cell_volume 1230.97(10)
_computing_cell_refinement 'SMART (Bruker, 1997)'
_computing_data_collection 'SMART (Bruker, 1997)'
_computing_data_reduction SAINT
_computing_molecular_graphics 'SHELXTL-PLUS (Sheldrick, 1990)'
_computing_publication_material SHELXL-97
_computing_structure_refinement 'SHELXL-97 (Sheldrick, 1997)'
_computing_structure_solution 'SHELXS-97(Sheldrick, 1997)'
_diffrn_ambient_temperature 293(2)
_diffrn_measured_fraction_theta_full 0.988
_diffrn_measured_fraction_theta_max 0.890
_diffrn_measurement_device_type 'Bruker APEX CCD area-detector'
_diffrn_measurement_method '\w scans'
_diffrn_radiation_monochromator graphite
_diffrn_radiation_source 'fine-focus sealed tube'
_diffrn_radiation_type MoK\a
_diffrn_radiation_wavelength 0.71069
_diffrn_reflns_av_R_equivalents 0.0115
_diffrn_reflns_av_sigmaI/netI 0.0240
_diffrn_reflns_limit_h_max 6
_diffrn_reflns_limit_h_min -13
_diffrn_reflns_limit_k_max 13
_diffrn_reflns_limit_k_min -14
_diffrn_reflns_limit_l_max 15
_diffrn_reflns_limit_l_min -14
_diffrn_reflns_number 7599
_diffrn_reflns_theta_full 25.00
_diffrn_reflns_theta_max 28.40
_diffrn_reflns_theta_min 1.89
_diffrn_standards_number 0
_exptl_absorpt_coefficient_mu 0.941
_exptl_absorpt_correction_T_max 0.783
_exptl_absorpt_correction_T_min 0.740
_exptl_absorpt_correction_type multi-scan
_exptl_absorpt_process_details 'SADABS(Sheldrick, 1996)'
_exptl_crystal_colour colorless
_exptl_crystal_density_diffrn 1.654
_exptl_crystal_density_method 'not measured'
_exptl_crystal_description block
_exptl_crystal_F_000 618
_exptl_crystal_size_max 0.33
_exptl_crystal_size_mid 0.30
_exptl_crystal_size_min 0.26
_refine_diff_density_max 0.910
_refine_diff_density_min -0.994
_refine_diff_density_rms 0.073
_refine_ls_extinction_method none
_refine_ls_goodness_of_fit_ref 1.034
_refine_ls_hydrogen_treatment mixed
_refine_ls_matrix_type full
_refine_ls_number_parameters 349
_refine_ls_number_reflns 5501
_refine_ls_number_restraints 5
_refine_ls_restrained_S_all 1.033
_refine_ls_R_factor_all 0.0388
_refine_ls_R_factor_gt 0.0358
_refine_ls_shift/su_max 0.001
_refine_ls_shift/su_mean 0.000
_refine_ls_structure_factor_coef Fsqd
_refine_ls_weighting_details 'calc w=1/[\s^2^(Fo^2^)+(0.0519P)^2^+1.0230P] where P=(Fo^2^+2Fc^2^)/3'
_refine_ls_weighting_scheme calc
_refine_ls_wR_factor_gt 0.0950
_refine_ls_wR_factor_ref 0.0971
_reflns_number_gt 5091
_reflns_number_total 5501
_reflns_threshold_expression >2sigma(I)
_cod_data_source_file ic801275w_si_001_2.cif
_cod_data_source_block 2
_cod_depositor_comments
;
The following automatic conversions were performed:
'_symmetry_cell_setting' value 'Triclinic' changed to 'triclinic'
according to '/home/saulius/struct/CIF-dictionaries/cif_core.dic'
dictionary named 'cif_core.dic' version 2.4.1 from 2010-06-29.

Automatic conversion script
Id: cif_fix_enum 1527 2010-12-29 10:47:43Z saulius 
;
_cod_original_sg_symbol_Hall -P1
_cod_database_code 4306470

loop_
_symmetry_equiv_pos_as_xyz
'x, y, z'
'-x, -y, -z'

loop_
_atom_site_label
_atom_site_type_symbol
_atom_site_fract_x
_atom_site_fract_y
_atom_site_fract_z
_atom_site_U_iso_or_equiv
_atom_site_adp_type
_atom_site_occupancy
_atom_site_symmetry_multiplicity
_atom_site_calc_flag
_atom_site_refinement_flags
_atom_site_disorder_assembly
_atom_site_disorder_group
Cd1 Cd 0.69744(2) 0.47669(2) 0.092072(19) 0.04348(9) Uani 1 1 d D . .
O4 O 0.6435(2) 0.8836(2) -0.4976(2) 0.0540(5) Uani 1 1 d . . .
O3 O 0.7605(3) 0.7139(2) -0.4780(2) 0.0558(5) Uani 1 1 d . . .
O1 O 0.4651(2) 0.4778(2) -0.1836(2) 0.0527(5) Uani 1 1 d . . .
N3 N 0.7712(3) 0.3489(2) 0.2158(2) 0.0450(5) Uani 1 1 d . . .
C2 C 0.6259(3) 0.5898(3) -0.2359(3) 0.0424(6) Uani 1 1 d . . .
O6 O 1.1578(3) 1.3408(3) -0.2307(2) 0.0666(7) Uani 1 1 d . . .
C1 C 0.5827(3) 0.5408(3) -0.1485(3) 0.0459(6) Uani 1 1 d . . .
C19 C 0.7328(3) 0.2180(3) 0.1584(3) 0.0456(6) Uani 1 1 d . . .
N1 N 0.5969(3) 0.2557(3) -0.0204(3) 0.0602(7) Uani 1 1 d . . .
C12 C 0.9351(3) 1.2216(3) -0.3103(3) 0.0491(7) Uani 1 1 d . . .
C9 C 0.7458(3) 0.9921(3) -0.4376(3) 0.0437(6) Uani 1 1 d . . .
N2 N 0.6388(3) 0.0528(3) -0.0665(3) 0.0560(7) Uani 1 1 d . . .
C15 C 0.8826(3) 0.9858(3) -0.4128(3) 0.0491(7) Uani 1 1 d . . .
H15 H 0.9115 0.9051 -0.4382 0.059 Uiso 1 1 calc R . .
C6 C 0.8029(3) 0.6538(4) -0.3070(3) 0.0558(8) Uani 1 1 d . . .
H6 H 0.8943 0.6657 -0.3009 0.067 Uiso 1 1 calc R . .
C18 C 0.6579(3) 0.1742(3) 0.0248(3) 0.0502(7) Uani 1 1 d . . .
O2 O 0.6696(3) 0.5662(3) -0.0459(3) 0.0781(8) Uani 1 1 d . . .
C3 C 0.5324(3) 0.6154(3) -0.3273(3) 0.0472(6) Uani 1 1 d . . .
H3 H 0.4406 0.6003 -0.3356 0.057 Uiso 1 1 calc R . .
C20 C 0.8303(3) 0.4012(3) 0.3391(3) 0.0534(7) Uani 1 1 d . . .
H20 H 0.8563 0.4920 0.3783 0.064 Uiso 1 1 calc R . .
C25 C 0.8590(4) -0.0258(3) -0.0287(3) 0.0553(8) Uani 1 1 d . . .
C23 C 0.7559(4) 0.1365(3) 0.2238(3) 0.0597(8) Uani 1 1 d . . .
H23 H 0.7306 0.0458 0.1828 0.072 Uiso 1 1 calc R . .
C8 C 0.6782(4) 0.7620(3) -0.5597(3) 0.0590(9) Uani 1 1 d . . .
H8A H 0.5958 0.6981 -0.6092 0.071 Uiso 1 1 calc R . .
H8B H 0.7253 0.7722 -0.6158 0.071 Uiso 1 1 calc R . .
C5 C 0.7086(3) 0.6775(3) -0.3983(3) 0.0453(6) Uani 1 1 d . . .
C21 C 0.8545(4) 0.3261(4) 0.4107(3) 0.0604(8) Uani 1 1 d . . .
H21 H 0.8946 0.3651 0.4964 0.073 Uiso 1 1 calc R . .
C14 C 0.9760(3) 1.1016(3) -0.3495(3) 0.0470(6) Uani 1 1 d . . .
H14 H 1.0682 1.0981 -0.3331 0.056 Uiso 1 1 calc R . .
C10 C 0.7037(3) 1.1119(3) -0.4011(4) 0.0585(8) Uani 1 1 d . . .
H10 H 0.6116 1.1159 -0.4198 0.070 Uiso 1 1 calc R . .
C7 C 0.7621(3) 0.6124(3) -0.2245(3) 0.0529(7) Uani 1 1 d . . .
H7 H 0.8264 0.5996 -0.1612 0.064 Uiso 1 1 calc R . .
C4 C 0.5726(3) 0.6628(3) -0.4063(3) 0.0503(7) Uani 1 1 d . . .
H4 H 0.5095 0.6845 -0.4641 0.060 Uiso 1 1 calc R . .
C26 C 0.9192(4) 0.0621(4) -0.0652(3) 0.0631(9) Uani 1 1 d . . .
H26 H 0.8654 0.1044 -0.1095 0.076 Uiso 1 1 calc R . .
C11 C 0.7976(4) 1.2252(3) -0.3371(4) 0.0649(9) Uani 1 1 d . . .
H11 H 0.7685 1.3057 -0.3113 0.078 Uiso 1 1 calc R . .
C24 C 0.7072(4) -0.0597(3) -0.0629(4) 0.0630(9) Uani 1 1 d . . .
H24A H 0.6731 -0.1313 -0.1438 0.076 Uiso 1 1 calc R . .
H24B H 0.6853 -0.0900 -0.0029 0.076 Uiso 1 1 calc R . .
C16 C 0.5352(4) 0.1846(4) -0.1451(3) 0.0711(11) Uani 1 1 d . . .
H16 H 0.4834 0.2167 -0.2009 0.085 Uiso 1 1 calc R . .
C17 C 0.5615(4) 0.0613(4) -0.1740(3) 0.0697(10) Uani 1 1 d . . .
H17 H 0.5324 -0.0059 -0.2525 0.084 Uiso 1 1 calc R . .
C22 C 0.8173(4) 0.1920(4) 0.3512(3) 0.0635(9) Uani 1 1 d . . .
H22 H 0.8334 0.1386 0.3965 0.076 Uiso 1 1 calc R . .
C13 C 1.0381(4) 1.3460(4) -0.2384(4) 0.0684(10) Uani 1 1 d . . .
C27 C 1.0581(4) 0.0878(4) -0.0370(3) 0.0624(9) Uani 1 1 d . . .
H27 H 1.0968 0.1475 -0.0622 0.075 Uiso 1 1 calc R . .
O5 O 0.9982(6) 1.4464(4) -0.1896(8) 0.210(4) Uani 1 1 d . . .
O1W O 0.8691(6) 0.3800(5) -0.0025(5) 0.1402(18) Uani 1 1 d D . .
H1B H 0.884(6) 0.429(5) -0.042(6) 0.210 Uiso 1 1 d D . .
H1A H 0.825(3) 0.305(3) -0.059(5) 0.210 Uiso 1 1 d D . .

loop_
_atom_site_aniso_label
_atom_site_aniso_U_11
_atom_site_aniso_U_22
_atom_site_aniso_U_33
_atom_site_aniso_U_23
_atom_site_aniso_U_13
_atom_site_aniso_U_12
Cd1 0.04307(13) 0.04334(13) 0.04437(13) 0.01944(9) 0.01182(9) 0.00214(8)
O4 0.0465(11) 0.0495(12) 0.0578(13) 0.0213(10) 0.0061(10) -0.0072(9)
O3 0.0707(15) 0.0509(12) 0.0579(13) 0.0243(10) 0.0351(12) 0.0080(11)
O1 0.0563(12) 0.0462(11) 0.0544(12) 0.0141(10) 0.0250(10) -0.0034(9)
N3 0.0438(12) 0.0442(13) 0.0422(12) 0.0152(10) 0.0084(10) 0.0047(10)
C2 0.0478(15) 0.0375(13) 0.0417(14) 0.0146(11) 0.0154(12) 0.0025(11)
O6 0.0545(14) 0.0663(15) 0.0613(15) 0.0155(12) 0.0083(11) -0.0175(12)
C1 0.0539(16) 0.0413(14) 0.0441(15) 0.0172(12) 0.0175(13) 0.0032(12)
C19 0.0456(15) 0.0441(15) 0.0465(15) 0.0167(12) 0.0136(12) 0.0103(12)
N1 0.0772(19) 0.0496(15) 0.0442(14) 0.0149(12) 0.0064(13) 0.0173(14)
C12 0.0489(16) 0.0421(15) 0.0539(17) 0.0162(13) 0.0171(13) -0.0016(12)
C9 0.0402(14) 0.0460(15) 0.0432(14) 0.0199(12) 0.0085(11) -0.0031(11)
N2 0.0639(17) 0.0405(13) 0.0504(15) 0.0086(11) 0.0090(13) 0.0094(12)
C15 0.0452(15) 0.0412(14) 0.0577(18) 0.0142(13) 0.0179(13) 0.0053(12)
C6 0.0461(16) 0.0626(19) 0.070(2) 0.0325(17) 0.0263(15) 0.0092(14)
C18 0.0558(17) 0.0412(15) 0.0476(16) 0.0129(12) 0.0118(13) 0.0104(13)
O2 0.0715(17) 0.105(2) 0.0615(15) 0.0516(16) 0.0061(13) -0.0120(15)
C3 0.0412(14) 0.0488(16) 0.0463(15) 0.0166(13) 0.0099(12) -0.0033(12)
C20 0.0506(17) 0.0529(17) 0.0472(16) 0.0150(14) 0.0074(13) 0.0028(14)
C25 0.073(2) 0.0405(15) 0.0461(16) 0.0090(13) 0.0184(15) 0.0160(14)
C23 0.075(2) 0.0453(17) 0.061(2) 0.0225(15) 0.0206(17) 0.0145(16)
C8 0.079(2) 0.0504(17) 0.0403(15) 0.0149(13) 0.0160(15) -0.0115(16)
C5 0.0590(17) 0.0341(13) 0.0435(14) 0.0116(11) 0.0228(13) 0.0007(12)
C21 0.0563(19) 0.076(2) 0.0465(17) 0.0265(16) 0.0084(14) 0.0108(17)
C14 0.0360(13) 0.0502(16) 0.0534(16) 0.0194(13) 0.0134(12) 0.0032(12)
C10 0.0405(15) 0.0549(18) 0.083(2) 0.0317(17) 0.0168(15) 0.0085(13)
C7 0.0446(15) 0.0620(19) 0.0603(19) 0.0335(16) 0.0154(14) 0.0097(14)
C4 0.0500(16) 0.0540(17) 0.0460(15) 0.0220(13) 0.0112(13) 0.0021(13)
C26 0.078(2) 0.0535(19) 0.060(2) 0.0260(16) 0.0156(17) 0.0206(17)
C11 0.0560(19) 0.0445(17) 0.095(3) 0.0250(18) 0.0275(19) 0.0113(14)
C24 0.076(2) 0.0394(16) 0.061(2) 0.0093(14) 0.0159(17) 0.0116(15)
C16 0.084(3) 0.061(2) 0.0499(19) 0.0158(16) 0.0000(18) 0.0136(19)
C17 0.081(3) 0.058(2) 0.0466(18) 0.0079(15) 0.0018(17) 0.0060(18)
C22 0.071(2) 0.071(2) 0.060(2) 0.0394(18) 0.0187(17) 0.0188(18)
C13 0.066(2) 0.0477(19) 0.080(3) 0.0157(17) 0.0211(19) -0.0094(16)
C27 0.078(2) 0.0518(18) 0.062(2) 0.0255(16) 0.0224(18) 0.0172(17)
O5 0.142(4) 0.0408(18) 0.375(10) -0.018(3) 0.104(5) -0.010(2)
O1W 0.160(4) 0.101(3) 0.189(5) 0.046(3) 0.111(4) 0.033(3)

loop_
_atom_type_symbol
_atom_type_description
_atom_type_scat_dispersion_real
_atom_type_scat_dispersion_imag
_atom_type_scat_source
C C 0.0033 0.0016 'International Tables Vol C Tables 4.2.6.8 and 6.1.1.4'
H H 0.0000 0.0000 'International Tables Vol C Tables 4.2.6.8 and 6.1.1.4'
N N 0.0061 0.0033 'International Tables Vol C Tables 4.2.6.8 and 6.1.1.4'
O O 0.0106 0.0060 'International Tables Vol C Tables 4.2.6.8 and 6.1.1.4'
Cd Cd -0.8075 1.2024 'International Tables Vol C Tables 4.2.6.8 and 6.1.1.4'

loop_
_geom_angle_atom_site_label_1
_geom_angle_atom_site_label_2
_geom_angle_atom_site_label_3
_geom_angle
_geom_angle_site_symmetry_1
_geom_angle_site_symmetry_3
_geom_angle_publ_flag
O2 Cd1 O6 88.74(11) . 2_775 ?
O2 Cd1 O1 108.00(11) . 2_665 ?
O6 Cd1 O1 93.21(9) 2_775 2_665 ?
O2 Cd1 N1 105.31(11) . . ?
O6 Cd1 N1 161.85(11) 2_775 . ?
O1 Cd1 N1 93.26(10) 2_665 . ?
O2 Cd1 N3 164.12(11) . . ?
O6 Cd1 N3 93.43(9) 2_775 . ?
O1 Cd1 N3 87.60(9) 2_665 . ?
N1 Cd1 N3 69.93(9) . . ?
O2 Cd1 O1W 82.54(16) . . ?
O6 Cd1 O1W 94.17(15) 2_775 . ?
O1 Cd1 O1W 167.26(13) 2_665 . ?
N1 Cd1 O1W 76.72(15) . . ?
N3 Cd1 O1W 81.61(15) . . ?
C9 O4 C8 117.6(3) . . ?
C5 O3 C8 119.4(3) . . ?
C1 O1 Cd1 127.9(2) . 2_665 ?
C20 N3 C19 119.0(3) . . ?
C20 N3 Cd1 123.8(2) . . ?
C19 N3 Cd1 116.52(19) . . ?
C7 C2 C3 118.8(3) . . ?
C7 C2 C1 119.7(3) . . ?
C3 C2 C1 121.5(3) . . ?
C13 O6 Cd1 114.3(2) . 2_775 ?
O2 C1 O1 125.6(3) . . ?
O2 C1 C2 116.0(3) . . ?
O1 C1 C2 118.4(3) . . ?
N3 C19 C23 121.3(3) . . ?
N3 C19 C18 113.5(3) . . ?
C23 C19 C18 125.0(3) . . ?
C18 N1 C16 106.3(3) . . ?
C18 N1 Cd1 113.8(2) . . ?
C16 N1 Cd1 132.2(3) . . ?
C14 C12 C11 118.6(3) . . ?
C14 C12 C13 120.5(3) . . ?
C11 C12 C13 120.9(3) . . ?
C10 C9 O4 115.5(3) . . ?
C10 C9 C15 120.2(3) . . ?
O4 C9 C15 124.2(3) . . ?
C18 N2 C17 106.2(3) . . ?
C18 N2 C24 129.0(3) . . ?
C17 N2 C24 123.7(3) . . ?
C9 C15 C14 118.9(3) . . ?
C9 C15 H15 120.5 . . ?
C14 C15 H15 120.5 . . ?
C5 C6 C7 120.2(3) . . ?
C5 C6 H6 119.9 . . ?
C7 C6 H6 119.9 . . ?
N1 C18 N2 110.8(3) . . ?
N1 C18 C19 120.8(3) . . ?
N2 C18 C19 128.4(3) . . ?
C1 O2 Cd1 133.3(2) . . ?
C4 C3 C2 121.4(3) . . ?
C4 C3 H3 119.3 . . ?
C2 C3 H3 119.3 . . ?
N3 C20 C21 122.8(3) . . ?
N3 C20 H20 118.6 . . ?
C21 C20 H20 118.6 . . ?
C26 C25 C27 118.3(4) . 2_755 ?
C26 C25 C24 121.8(3) . . ?
C27 C25 C24 119.8(3) 2_755 . ?
C22 C23 C19 119.0(3) . . ?
C22 C23 H23 120.5 . . ?
C19 C23 H23 120.5 . . ?
O3 C8 O4 112.7(3) . . ?
O3 C8 H8A 109.0 . . ?
O4 C8 H8A 109.0 . . ?
O3 C8 H8B 109.0 . . ?
O4 C8 H8B 109.0 . . ?
H8A C8 H8B 107.8 . . ?
C6 C5 O3 115.1(3) . . ?
C6 C5 C4 120.2(3) . . ?
O3 C5 C4 124.7(3) . . ?
C22 C21 C20 117.9(3) . . ?
C22 C21 H21 121.1 . . ?
C20 C21 H21 121.1 . . ?
C12 C14 C15 121.3(3) . . ?
C12 C14 H14 119.4 . . ?
C15 C14 H14 119.4 . . ?
C11 C10 C9 120.0(3) . . ?
C11 C10 H10 120.0 . . ?
C9 C10 H10 120.0 . . ?
C6 C7 C2 120.2(3) . . ?
C6 C7 H7 119.9 . . ?
C2 C7 H7 119.9 . . ?
C3 C4 C5 118.9(3) . . ?
C3 C4 H4 120.5 . . ?
C5 C4 H4 120.5 . . ?
C27 C26 C25 120.9(3) . . ?
C27 C26 H26 119.6 . . ?
C25 C26 H26 119.6 . . ?
C10 C11 C12 121.0(3) . . ?
C10 C11 H11 119.5 . . ?
C12 C11 H11 119.5 . . ?
N2 C24 C25 112.6(3) . . ?
N2 C24 H24A 109.1 . . ?
C25 C24 H24A 109.1 . . ?
N2 C24 H24B 109.1 . . ?
C25 C24 H24B 109.1 . . ?
H24A C24 H24B 107.8 . . ?
C17 C16 N1 109.3(3) . . ?
C17 C16 H16 125.4 . . ?
N1 C16 H16 125.4 . . ?
C16 C17 N2 107.5(3) . . ?
C16 C17 H17 126.3 . . ?
N2 C17 H17 126.3 . . ?
C21 C22 C23 119.9(3) . . ?
C21 C22 H22 120.0 . . ?
C23 C22 H22 120.0 . . ?
O5 C13 O6 123.4(4) . . ?
O5 C13 C12 117.9(4) . . ?
O6 C13 C12 118.7(3) . . ?
C26 C27 C25 120.9(4) . 2_755 ?
C26 C27 H27 119.6 . . ?
C25 C27 H27 119.6 2_755 . ?
H1B O1W H1A 106(5) . . ?

loop_
_geom_bond_atom_site_label_1
_geom_bond_atom_site_label_2
_geom_bond_distance
_geom_bond_site_symmetry_2
_geom_bond_publ_flag
Cd1 O2 2.186(3) . ?
Cd1 O6 2.241(2) 2_775 ?
Cd1 O1 2.248(2) 2_665 ?
Cd1 N1 2.340(3) . ?
Cd1 N3 2.411(3) . ?
Cd1 O1W 2.470(4) . ?
O4 C9 1.381(3) . ?
O4 C8 1.410(4) . ?
O3 C5 1.382(3) . ?
O3 C8 1.398(4) . ?
O1 C1 1.251(4) . ?
O1 Cd1 2.248(2) 2_665 ?
N3 C20 1.338(4) . ?
N3 C19 1.341(4) . ?
C2 C7 1.383(4) . ?
C2 C3 1.386(4) . ?
C2 C1 1.497(4) . ?
O6 C13 1.228(5) . ?
O6 Cd1 2.241(2) 2_775 ?
C1 O2 1.247(4) . ?
C19 C23 1.385(5) . ?
C19 C18 1.475(4) . ?
N1 C18 1.318(4) . ?
N1 C16 1.373(4) . ?
C12 C14 1.376(4) . ?
C12 C11 1.383(5) . ?
C12 C13 1.504(4) . ?
C9 C10 1.376(5) . ?
C9 C15 1.383(4) . ?
N2 C18 1.365(4) . ?
N2 C17 1.370(5) . ?
N2 C24 1.474(4) . ?
C15 C14 1.385(4) . ?
C15 H15 0.9300 . ?
C6 C5 1.378(5) . ?
C6 C7 1.383(5) . ?
C6 H6 0.9300 . ?
C3 C4 1.380(4) . ?
C3 H3 0.9300 . ?
C20 C21 1.383(5) . ?
C20 H20 0.9300 . ?
C25 C26 1.381(5) . ?
C25 C27 1.387(5) 2_755 ?
C25 C24 1.505(5) . ?
C23 C22 1.383(5) . ?
C23 H23 0.9300 . ?
C8 H8A 0.9700 . ?
C8 H8B 0.9700 . ?
C5 C4 1.386(4) . ?
C21 C22 1.372(5) . ?
C21 H21 0.9300 . ?
C14 H14 0.9300 . ?
C10 C11 1.370(5) . ?
C10 H10 0.9300 . ?
C7 H7 0.9300 . ?
C4 H4 0.9300 . ?
C26 C27 1.377(6) . ?
C26 H26 0.9300 . ?
C11 H11 0.9300 . ?
C24 H24A 0.9700 . ?
C24 H24B 0.9700 . ?
C16 C17 1.345(6) . ?
C16 H16 0.9300 . ?
C17 H17 0.9300 . ?
C22 H22 0.9300 . ?
C13 O5 1.215(6) . ?
C27 C25 1.387(5) 2_755 ?
C27 H27 0.9300 . ?
O1W H1B 0.87(6) . ?
O1W H1A 0.87(5) . ?

loop_
_geom_torsion_atom_site_label_1
_geom_torsion_atom_site_label_2
_geom_torsion_atom_site_label_3
_geom_torsion_atom_site_label_4
_geom_torsion
_geom_torsion_site_symmetry_1
_geom_torsion_site_symmetry_2
_geom_torsion_site_symmetry_3
_geom_torsion_site_symmetry_4
_geom_torsion_publ_flag
O2 Cd1 N3 C20 121.2(4) . . . . ?
O6 Cd1 N3 C20 23.7(3) 2_775 . . . ?
O1 Cd1 N3 C20 -69.4(3) 2_665 . . . ?
N1 Cd1 N3 C20 -163.7(3) . . . . ?
O1W Cd1 N3 C20 117.4(3) . . . . ?
O2 Cd1 N3 C19 -68.3(4) . . . . ?
O6 Cd1 N3 C19 -165.8(2) 2_775 . . . ?
O1 Cd1 N3 C19 101.1(2) 2_665 . . . ?
N1 Cd1 N3 C19 6.8(2) . . . . ?
O1W Cd1 N3 C19 -72.1(2) . . . . ?
Cd1 O1 C1 O2 57.7(5) 2_665 . . . ?
Cd1 O1 C1 C2 -123.0(3) 2_665 . . . ?
C7 C2 C1 O2 24.6(4) . . . . ?
C3 C2 C1 O2 -154.4(3) . . . . ?
C7 C2 C1 O1 -154.8(3) . . . . ?
C3 C2 C1 O1 26.2(4) . . . . ?
C20 N3 C19 C23 -1.5(5) . . . . ?
Cd1 N3 C19 C23 -172.5(3) . . . . ?
C20 N3 C19 C18 174.7(3) . . . . ?
Cd1 N3 C19 C18 3.8(3) . . . . ?
O2 Cd1 N1 C18 146.5(3) . . . . ?
O6 Cd1 N1 C18 6.9(5) 2_775 . . . ?
O1 Cd1 N1 C18 -103.8(3) 2_665 . . . ?
N3 Cd1 N1 C18 -17.5(2) . . . . ?
O1W Cd1 N1 C18 68.2(3) . . . . ?
O2 Cd1 N1 C16 2.1(4) . . . . ?
O6 Cd1 N1 C16 -137.5(4) 2_775 . . . ?
O1 Cd1 N1 C16 111.8(4) 2_665 . . . ?
N3 Cd1 N1 C16 -162.0(4) . . . . ?
O1W Cd1 N1 C16 -76.2(4) . . . . ?
C8 O4 C9 C10 166.9(3) . . . . ?
C8 O4 C9 C15 -13.6(4) . . . . ?
C10 C9 C15 C14 0.8(5) . . . . ?
O4 C9 C15 C14 -178.6(3) . . . . ?
C16 N1 C18 N2 0.5(4) . . . . ?
Cd1 N1 C18 N2 -152.9(2) . . . . ?
C16 N1 C18 C19 -178.8(3) . . . . ?
Cd1 N1 C18 C19 27.9(4) . . . . ?
C17 N2 C18 N1 0.1(4) . . . . ?
C24 N2 C18 N1 168.1(4) . . . . ?
C17 N2 C18 C19 179.2(4) . . . . ?
C24 N2 C18 C19 -12.8(6) . . . . ?
N3 C19 C18 N1 -21.6(5) . . . . ?
C23 C19 C18 N1 154.4(4) . . . . ?
N3 C19 C18 N2 159.3(3) . . . . ?
C23 C19 C18 N2 -24.6(6) . . . . ?
O1 C1 O2 Cd1 22.2(6) . . . . ?
C2 C1 O2 Cd1 -157.2(3) . . . . ?
O6 Cd1 O2 C1 -163.9(4) 2_775 . . . ?
O1 Cd1 O2 C1 -70.9(4) 2_665 . . . ?
N1 Cd1 O2 C1 27.8(4) . . . . ?
N3 Cd1 O2 C1 98.0(4) . . . . ?
O1W Cd1 O2 C1 101.8(4) . . . . ?
C7 C2 C3 C4 -0.1(5) . . . . ?
C1 C2 C3 C4 178.8(3) . . . . ?
C19 N3 C20 C21 0.3(5) . . . . ?
Cd1 N3 C20 C21 170.6(3) . . . . ?
N3 C19 C23 C22 1.4(5) . . . . ?
C18 C19 C23 C22 -174.4(3) . . . . ?
C5 O3 C8 O4 65.9(4) . . . . ?
C9 O4 C8 O3 68.5(3) . . . . ?
C7 C6 C5 O3 -177.8(3) . . . . ?
C7 C6 C5 C4 1.5(5) . . . . ?
C8 O3 C5 C6 -169.0(3) . . . . ?
C8 O3 C5 C4 11.8(4) . . . . ?
N3 C20 C21 C22 0.9(5) . . . . ?
C11 C12 C14 C15 -1.0(5) . . . . ?
C13 C12 C14 C15 178.2(3) . . . . ?
C9 C15 C14 C12 0.5(5) . . . . ?
O4 C9 C10 C11 177.8(3) . . . . ?
C15 C9 C10 C11 -1.7(5) . . . . ?
C5 C6 C7 C2 2.3(5) . . . . ?
C3 C2 C7 C6 -3.0(5) . . . . ?
C1 C2 C7 C6 178.0(3) . . . . ?
C2 C3 C4 C5 3.8(5) . . . . ?
C6 C5 C4 C3 -4.5(5) . . . . ?
O3 C5 C4 C3 174.7(3) . . . . ?
C27 C25 C26 C27 -0.2(6) 2_755 . . . ?
C24 C25 C26 C27 -177.5(3) . . . . ?
C9 C10 C11 C12 1.2(6) . . . . ?
C14 C12 C11 C10 0.1(6) . . . . ?
C13 C12 C11 C10 -179.1(4) . . . . ?
C18 N2 C24 C25 -56.9(5) . . . . ?
C17 N2 C24 C25 109.2(4) . . . . ?
C26 C25 C24 N2 -34.5(5) . . . . ?
C27 C25 C24 N2 148.2(3) 2_755 . . . ?
C18 N1 C16 C17 -0.9(5) . . . . ?
Cd1 N1 C16 C17 145.5(3) . . . . ?
N1 C16 C17 N2 0.9(5) . . . . ?
C18 N2 C17 C16 -0.6(5) . . . . ?
C24 N2 C17 C16 -169.4(4) . . . . ?
C20 C21 C22 C23 -1.0(6) . . . . ?
C19 C23 C22 C21 -0.1(6) . . . . ?
Cd1 O6 C13 O5 10.2(7) 2_775 . . . ?
Cd1 O6 C13 C12 -168.9(3) 2_775 . . . ?
C14 C12 C13 O5 -168.8(6) . . . . ?
C11 C12 C13 O5 10.4(8) . . . . ?
C14 C12 C13 O6 10.3(6) . . . . ?
C11 C12 C13 O6 -170.5(4) . . . . ?
C25 C26 C27 C25 0.2(6) . . . 2_755 ?
